data_2202920
loop_
_publ_author_name
'Jin Yang'
'Jian-Fang Ma'
'Li Li'
'Jing-Fu Liu'

_publ_section_title
;
 An aquacadmium(II) complex of 1,10-phenanthroline with a fumarate
 counter-ion
;
_journal_issue 8
_journal_name_full 'Acta Crystallographica Section E'
_journal_page_first m568
_journal_page_last m570
_journal_paper_doi 10.1107/S1600536803014624
_journal_volume 59
_journal_year 2003
_chemical_formula_iupac '[Cd (C12 H8 N2)2 (H2 O1)2] (C4 H2 O4), 4H2 O'
_chemical_formula_moiety 'C24 H20 Cd N4 O2 2+, C4 H2 O4 2-, 4H2 O'
_chemical_formula_sum 'C28 H30 Cd N4 O10'
_chemical_formula_weight 694.96
_chemical_name_systematic ?
_space_group_IT_number 2
_symmetry_cell_setting triclinic
_symmetry_space_group_name_Hall '-P 1'
_symmetry_space_group_name_H-M 'P -1'
_atom_sites_solution_hydrogens geom
_atom_sites_solution_primary direct
_atom_sites_solution_secondary difmap
_audit_creation_method SHELXL-97
_cell_angle_alpha 95.19(3)
_cell_angle_beta 95.56(3)
_cell_angle_gamma 104.94(3)
_cell_formula_units_Z 2
_cell_length_a 10.619(2)
_cell_length_b 10.630(2)
_cell_length_c 13.586(3)
_cell_measurement_reflns_used 6009
_cell_measurement_temperature 293(2)
_cell_measurement_theta_max 27.4
_cell_measurement_theta_min 1.5
_cell_volume 1464.1(6)
_computing_cell_refinement PROCESS--AUTO
_computing_data_collection 'PROCESS--AUTO (Rigaku, 1998)'
_computing_data_reduction PROCESS--AUTO
_computing_molecular_graphics 'SHELXTL-Plus (Sheldrick, 1990)'
_computing_publication_material SHELXL97
_computing_structure_refinement 'SHELXL97 (Sheldrick, 1997)'
_computing_structure_solution 'SHELXS97 (Sheldrick, 1997)'
_diffrn_ambient_temperature 293(2)
_diffrn_measured_fraction_theta_full 0.991
_diffrn_measured_fraction_theta_max 0.99
_diffrn_measurement_device_type 'Rigaku R-AXIS RAPID'
_diffrn_measurement_method \w
_diffrn_radiation_monochromator graphite
_diffrn_radiation_source rotor-target
_diffrn_radiation_type MoK\a
_diffrn_radiation_wavelength 0.71073
_diffrn_reflns_av_R_equivalents 0.049
_diffrn_reflns_av_sigmaI/netI 0.042
_diffrn_reflns_limit_h_max 13
_diffrn_reflns_limit_h_min 0
_diffrn_reflns_limit_k_max 13
_diffrn_reflns_limit_k_min -13
_diffrn_reflns_limit_l_max 17
_diffrn_reflns_limit_l_min -17
_diffrn_reflns_number 14103
_diffrn_reflns_theta_full 27.4
_diffrn_reflns_theta_max 27.4
_diffrn_reflns_theta_min 1.5
_diffrn_standards_decay_% 0
_diffrn_standards_number 0
_exptl_absorpt_coefficient_mu 0.809
_exptl_absorpt_correction_T_max 0.874
_exptl_absorpt_correction_T_min 0.791
_exptl_absorpt_correction_type multi-scan
_exptl_absorpt_process_details '(ABSCOR; Higashi, 1995)'
_exptl_crystal_colour colorless
_exptl_crystal_density_diffrn 1.576
_exptl_crystal_density_method 'not measured'
_exptl_crystal_description block
_exptl_crystal_F_000 708
_exptl_crystal_size_max 0.28
_exptl_crystal_size_mid 0.24
_exptl_crystal_size_min 0.17
_refine_diff_density_max 0.65
_refine_diff_density_min -1.06
_refine_ls_extinction_method none
_refine_ls_goodness_of_fit_ref 1.09
_refine_ls_hydrogen_treatment mixed
_refine_ls_matrix_type full
_refine_ls_number_parameters 424
_refine_ls_number_reflns 6613
_refine_ls_number_restraints 12
_refine_ls_restrained_S_all 1.09
_refine_ls_R_factor_all 0.038
_refine_ls_R_factor_gt 0.032
_refine_ls_shift/su_max 0.001
_refine_ls_shift/su_mean 0.000
_refine_ls_structure_factor_coef Fsqd
_refine_ls_weighting_details 'calc w = 1/[\s^2^(Fo^2^)+(0.0739P)^2^] where P = (Fo^2^+2Fc^2^)/3'
_refine_ls_weighting_scheme calc
_refine_ls_wR_factor_gt 0.096
_refine_ls_wR_factor_ref 0.107
_reflns_number_gt 5875
_reflns_number_total 6613
_reflns_threshold_expression I>2\s(I)
_cod_data_source_file tk6116.cif
_cod_data_source_block I
_cod_depositor_comments
;
The following automatic conversions were performed:
'_symmetry_cell_setting' value 'Triclinic' changed to 'triclinic'
according to '/home/saulius/struct/CIF-dictionaries/cif_core.dic'
dictionary named 'cif_core.dic' version 2.4.1 from 2010-06-29.

Automatic conversion script
Id: cif_fix_enum 1527 2010-12-29 10:47:43Z saulius 

The following automatic conversions were performed:

'_symmetry_cell_setting' value 'Triclinic' changed to 'triclinic'
according to /home/saulius/struct/CIF-dictionaries/cif_core.dic
dictionary named 'cif_core.dic' version 2.4.1 from 2010-06-29.

Automatic conversion script
Id: cif_fix_values 1715 2011-07-08 13:25:40Z adriana 
;
_cod_database_code 2202920
_cod_database_fobs_code 2202920

loop_
_symmetry_equiv_pos_as_xyz
'x, y, z'
'-x, -y, -z'

loop_
_atom_site_label
_atom_site_fract_x
_atom_site_fract_y
_atom_site_fract_z
_atom_site_U_iso_or_equiv
_atom_site_adp_type
_atom_site_calc_flag
_atom_site_refinement_flags
_atom_site_occupancy
_atom_site_disorder_assembly
_atom_site_disorder_group
_atom_site_type_symbol
Cd1 0.079686(17) 0.260181(17) 0.754618(13) 0.01854(8) Uani d . 1 . . Cd
C1 0.5191(3) 0.5283(3) 0.5461(2) 0.0242(6) Uani d . 1 . . C
H1 0.5742 0.6132 0.5560 0.029 Uiso calc R 1 . . H
C2 0.4789(3) 0.4635(3) 0.6359(2) 0.0232(6) Uani d . 1 . . C
C3 0.3777(3) 0.0345(3) 0.8956(2) 0.0207(5) Uani d . 1 . . C
C4 0.4918(3) 0.0009(3) 0.9511(2) 0.0210(5) Uani d . 1 . . C
H4 0.5548 -0.0200 0.9145 0.025 Uiso calc R 1 . . H
C101 0.1832(3) 0.4832(3) 0.6010(2) 0.0276(6) Uani d . 1 . . C
H101 0.2302 0.5329 0.6592 0.033 Uiso calc R 1 . . H
C102 0.1982(3) 0.5359(3) 0.5101(3) 0.0329(7) Uani d . 1 . . C
H102 0.2527 0.6195 0.5084 0.039 Uiso calc R 1 . . H
C103 0.1314(3) 0.4622(3) 0.4248(2) 0.0350(7) Uani d . 1 . . C
H103 0.1421 0.4943 0.3638 0.042 Uiso calc R 1 . . H
C104 0.0464(3) 0.3378(3) 0.4284(2) 0.0288(6) Uani d . 1 . . C
C105 0.0361(3) 0.2930(3) 0.5229(2) 0.0222(5) Uani d . 1 . . C
C106 -0.0316(4) 0.2577(4) 0.3420(2) 0.0389(8) Uani d . 1 . . C
H106 -0.0230 0.2862 0.2797 0.047 Uiso calc R 1 . . H
C107 -0.1166(4) 0.1427(4) 0.3496(2) 0.0372(8) Uani d . 1 . . C
H107 -0.1678 0.0941 0.2925 0.045 Uiso calc R 1 . . H
C108 -0.1305(3) 0.0928(3) 0.4435(2) 0.0272(6) Uani d . 1 . . C
C109 -0.0520(3) 0.1665(3) 0.53008(19) 0.0209(5) Uani d . 1 . . C
C110 -0.2151(3) -0.0282(3) 0.4538(2) 0.0324(7) Uani d . 1 . . C
H110 -0.2692 -0.0787 0.3986 0.039 Uiso calc R 1 . . H
C111 -0.2186(3) -0.0725(3) 0.5450(2) 0.0314(7) Uani d . 1 . . C
H111 -0.2746 -0.1532 0.5526 0.038 Uiso calc R 1 . . H
C112 -0.1364(3) 0.0053(3) 0.6271(2) 0.0269(6) Uani d . 1 . . C
H112 -0.1385 -0.0259 0.6889 0.032 Uiso calc R 1 . . H
C201 0.2804(3) 0.5310(3) 0.8734(2) 0.0323(7) Uani d . 1 . . C
H201 0.3444 0.4899 0.8573 0.039 Uiso calc R 1 . . H
C202 0.3204(4) 0.6601(3) 0.9207(3) 0.0409(8) Uani d . 1 . . C
H202 0.4091 0.7037 0.9354 0.049 Uiso calc R 1 . . H
C203 0.2268(4) 0.7206(3) 0.9449(2) 0.0384(8) Uani d . 1 . . C
H203 0.2515 0.8059 0.9770 0.046 Uiso calc R 1 . . H
C204 0.0932(3) 0.6539(3) 0.9211(2) 0.0290(6) Uani d . 1 . . C
C205 0.0611(3) 0.5242(3) 0.87410(19) 0.0229(6) Uani d . 1 . . C
C206 -0.0099(4) 0.7128(3) 0.9424(2) 0.0384(8) Uani d . 1 . . C
H206 0.0112 0.7984 0.9737 0.046 Uiso calc R 1 . . H
C207 -0.1372(4) 0.6458(3) 0.9177(3) 0.0392(8) Uani d . 1 . . C
H207 -0.2024 0.6864 0.9313 0.047 Uiso calc R 1 . . H
C208 -0.1739(3) 0.5126(3) 0.8706(2) 0.0301(6) Uani d . 1 . . C
C209 -0.0749(3) 0.4517(3) 0.8486(2) 0.0236(6) Uani d . 1 . . C
C210 -0.3042(3) 0.4402(4) 0.8441(2) 0.0390(8) Uani d . 1 . . C
H210 -0.3719 0.4782 0.8556 0.047 Uiso calc R 1 . . H
C211 -0.3328(3) 0.3126(4) 0.8008(3) 0.0413(8) Uani d . 1 . . C
H211 -0.4194 0.2626 0.7848 0.050 Uiso calc R 1 . . H
C212 -0.2283(3) 0.2591(3) 0.7813(2) 0.0320(7) Uani d . 1 . . C
H212 -0.2476 0.1731 0.7512 0.038 Uiso calc R 1 . . H
N1 -0.0560(2) 0.1215(2) 0.62059(17) 0.0210(5) Uani d . 1 . . N
N2 0.1046(2) 0.3650(2) 0.60719(17) 0.0218(5) Uani d . 1 . . N
N3 0.1548(2) 0.4650(2) 0.85068(17) 0.0237(5) Uani d . 1 . . N
N4 -0.1032(2) 0.3266(2) 0.80411(17) 0.0232(5) Uani d . 1 . . N
O1 0.4886(2) 0.5359(2) 0.71547(15) 0.0300(5) Uani d . 1 . . O
O2 0.4342(2) 0.3398(2) 0.62490(16) 0.0293(5) Uani d . 1 . . O
O3 0.3849(2) 0.0495(2) 0.80548(14) 0.0264(4) Uani d . 1 . . O
O4 0.2830(2) 0.0464(2) 0.94031(16) 0.0311(5) Uani d . 1 . . O
OW1 0.2910(2) 0.2543(2) 0.76376(16) 0.0255(4) Uani d D 1 . . O
OW2 0.0633(2) 0.0931(2) 0.84848(17) 0.0301(5) Uani d D 1 . . O
OW3 0.5130(3) 0.9617(2) 0.65335(19) 0.0410(6) Uani d D 1 . . O
OW4 0.8238(2) 0.9608(3) 0.88344(18) 0.0375(5) Uani d D 1 . . O
OW5 0.6429(3) 0.7919(3) 0.7440(2) 0.0509(7) Uani d D 1 . . O
OW6 0.5821(3) 0.1794(2) 0.5449(2) 0.0405(6) Uani d D 1 . . O
H11 0.316(4) 0.181(3) 0.781(3) 0.061 Uiso d D 1 . . H
H12 0.338(4) 0.286(4) 0.714(3) 0.061 Uiso d D 1 . . H
H21 0.136(3) 0.076(4) 0.881(3) 0.061 Uiso d D 1 . . H
H22 -0.015(3) 0.041(4) 0.861(3) 0.061 Uiso d D 1 . . H
H32 0.544(4) 1.035(3) 0.626(3) 0.061 Uiso d D 1 . . H
H31 0.467(4) 0.992(4) 0.700(3) 0.061 Uiso d D 1 . . H
H41 0.767(4) 0.898(3) 0.839(3) 0.061 Uiso d D 1 . . H
H42 0.795(4) 0.968(4) 0.944(2) 0.061 Uiso d D 1 . . H
H51 0.589(4) 0.841(4) 0.725(3) 0.061 Uiso d D 1 . . H
H52 0.589(4) 0.712(3) 0.749(4) 0.061 Uiso d D 1 . . H
H61 0.532(4) 0.231(4) 0.564(3) 0.061 Uiso d D 1 . . H
H62 0.560(4) 0.139(4) 0.4831(18) 0.061 Uiso d D 1 . . H

loop_
_atom_site_aniso_label
_atom_site_aniso_U_11
_atom_site_aniso_U_22
_atom_site_aniso_U_33
_atom_site_aniso_U_12
_atom_site_aniso_U_13
_atom_site_aniso_U_23
Cd1 0.01843(12) 0.01945(11) 0.01690(11) 0.00454(7) 0.00003(7) 0.00172(7)
C1 0.0215(13) 0.0242(13) 0.0283(14) 0.0044(11) 0.0080(11) 0.0097(11)
C2 0.0187(13) 0.0286(14) 0.0245(14) 0.0071(11) 0.0055(11) 0.0090(11)
C3 0.0186(12) 0.0206(12) 0.0222(13) 0.0041(10) 0.0000(10) 0.0063(10)
C4 0.0167(12) 0.0239(13) 0.0229(13) 0.0054(10) 0.0006(10) 0.0070(10)
C101 0.0209(13) 0.0277(14) 0.0350(16) 0.0057(11) 0.0032(12) 0.0113(12)
C102 0.0237(15) 0.0331(16) 0.0472(19) 0.0100(12) 0.0092(13) 0.0212(14)
C103 0.0368(17) 0.0465(19) 0.0327(17) 0.0210(15) 0.0133(14) 0.0236(14)
C104 0.0305(15) 0.0402(17) 0.0219(14) 0.0174(13) 0.0051(12) 0.0118(12)
C105 0.0194(12) 0.0310(14) 0.0202(13) 0.0131(11) 0.0018(10) 0.0063(11)
C106 0.048(2) 0.057(2) 0.0171(14) 0.0232(17) 0.0012(13) 0.0087(13)
C107 0.0444(19) 0.050(2) 0.0180(14) 0.0201(16) -0.0054(13) -0.0021(13)
C108 0.0246(14) 0.0369(16) 0.0204(13) 0.0138(12) -0.0024(11) -0.0048(11)
C109 0.0187(12) 0.0275(13) 0.0186(12) 0.0109(11) 0.0012(10) 0.0008(10)
C110 0.0243(14) 0.0369(17) 0.0309(16) 0.0084(13) -0.0061(12) -0.0136(13)
C111 0.0228(14) 0.0270(15) 0.0396(17) 0.0023(12) 0.0029(13) -0.0066(13)
C112 0.0256(14) 0.0261(14) 0.0277(14) 0.0046(11) 0.0060(12) 0.0004(11)
C201 0.0287(15) 0.0309(16) 0.0309(16) -0.0007(12) 0.0037(13) -0.0036(12)
C202 0.0399(19) 0.0320(17) 0.0385(18) -0.0100(14) 0.0065(15) -0.0044(14)
C203 0.056(2) 0.0218(15) 0.0297(16) -0.0039(14) 0.0077(15) 0.0000(12)
C204 0.0478(19) 0.0212(14) 0.0188(13) 0.0080(13) 0.0085(13) 0.0052(10)
C205 0.0345(15) 0.0201(13) 0.0156(12) 0.0080(11) 0.0061(11) 0.0050(10)
C206 0.064(2) 0.0248(15) 0.0319(16) 0.0191(16) 0.0129(16) 0.0048(12)
C207 0.059(2) 0.0391(18) 0.0341(17) 0.0329(17) 0.0149(16) 0.0110(14)
C208 0.0356(16) 0.0400(17) 0.0229(14) 0.0229(14) 0.0045(12) 0.0089(12)
C209 0.0316(15) 0.0269(14) 0.0167(12) 0.0128(12) 0.0064(11) 0.0078(10)
C210 0.0339(17) 0.064(2) 0.0296(16) 0.0308(17) 0.0029(14) 0.0081(15)
C211 0.0227(15) 0.065(2) 0.0360(18) 0.0149(16) -0.0025(13) 0.0034(16)
C212 0.0222(14) 0.0416(18) 0.0293(15) 0.0071(13) -0.0022(12) -0.0008(13)
N1 0.0198(11) 0.0231(11) 0.0193(11) 0.0055(9) 0.0001(9) 0.0018(9)
N2 0.0177(11) 0.0251(12) 0.0235(11) 0.0069(9) 0.0000(9) 0.0067(9)
N3 0.0238(12) 0.0245(12) 0.0207(11) 0.0031(9) 0.0041(9) 0.0009(9)
N4 0.0195(11) 0.0292(12) 0.0192(11) 0.0071(9) -0.0043(9) 0.0000(9)
O1 0.0341(11) 0.0312(11) 0.0251(10) 0.0072(9) 0.0069(9) 0.0063(8)
O2 0.0359(12) 0.0248(10) 0.0294(11) 0.0066(9) 0.0125(9) 0.0101(8)
O3 0.0284(10) 0.0350(11) 0.0203(10) 0.0151(9) 0.0025(8) 0.0086(8)
O4 0.0240(10) 0.0501(13) 0.0262(11) 0.0179(10) 0.0058(9) 0.0146(9)
OW1 0.0225(10) 0.0282(10) 0.0307(11) 0.0097(8) 0.0099(8) 0.0133(8)
OW2 0.0202(10) 0.0359(12) 0.0368(12) 0.0068(9) 0.0022(9) 0.0206(9)
OW3 0.0578(16) 0.0380(13) 0.0361(13) 0.0220(12) 0.0190(12) 0.0096(10)
OW4 0.0283(12) 0.0462(14) 0.0321(12) -0.0029(10) 0.0108(10) 0.0038(10)
OW5 0.0523(17) 0.0349(14) 0.0564(17) 0.0044(12) -0.0149(14) 0.0031(12)
OW6 0.0428(14) 0.0329(13) 0.0460(14) 0.0101(11) 0.0112(12) -0.0004(11)

loop_
_atom_type_symbol
_atom_type_description
_atom_type_scat_dispersion_real
_atom_type_scat_dispersion_imag
_atom_type_scat_source
C C 0.0033 0.0016 'International Tables Vol C Tables 4.2.6.8 and 6.1.1.4'
H H 0.0000 0.0000 'International Tables Vol C Tables 4.2.6.8 and 6.1.1.4'
N N 0.0061 0.0033 'International Tables Vol C Tables 4.2.6.8 and 6.1.1.4'
O O 0.0106 0.0060 'International Tables Vol C Tables 4.2.6.8 and 6.1.1.4'
Cd Cd -0.8075 1.2024 'International Tables Vol C Tables 4.2.6.8 and 6.1.1.4'

loop_
_geom_angle_atom_site_label_1
_geom_angle_atom_site_label_2
_geom_angle_atom_site_label_3
_geom_angle_site_symmetry_1
_geom_angle
_geom_angle_publ_flag
OW1 Cd1 OW2 . 82.59(8) yes
OW1 Cd1 N1 . 113.70(8) yes
OW1 Cd1 N2 . 89.55(8) yes
OW1 Cd1 N3 . 87.18(9) yes
OW1 Cd1 N4 . 156.45(8) yes
OW2 Cd1 N1 . 91.67(8) yes
OW2 Cd1 N2 . 156.18(9) yes
OW2 Cd1 N3 . 112.20(9) yes
OW2 Cd1 N4 . 96.85(9) yes
N1 Cd1 N2 . 70.94(8) yes
N1 Cd1 N3 . 150.62(9) yes
N1 Cd1 N4 . 89.84(8) yes
N2 Cd1 N3 . 89.70(9) yes
N2 Cd1 N4 . 99.17(8) yes
N3 Cd1 N4 . 71.15(9) yes
C1 C1 C2 2_666 123.6(3) ?
C1 C1 H1 2_666 118.2 ?
C2 C1 H1 . 118.2 ?
O1 C2 O2 . 124.8(3) ?
O1 C2 C1 . 117.5(3) ?
O2 C2 C1 . 117.7(3) ?
O4 C3 O3 . 124.1(3) ?
O4 C3 C4 . 119.5(2) ?
O3 C3 C4 . 116.5(2) ?
C4 C4 C3 2_657 124.1(3) ?
C4 C4 H4 2_657 117.9 ?
C3 C4 H4 . 117.9 ?
N2 C101 C102 . 122.7(3) ?
N2 C101 H101 . 118.6 ?
C102 C101 H101 . 118.6 ?
C103 C102 C101 . 118.6(3) ?
C103 C102 H102 . 120.7 ?
C101 C102 H102 . 120.7 ?
C102 C103 C104 . 120.3(3) ?
C102 C103 H103 . 119.8 ?
C104 C103 H103 . 119.8 ?
C103 C104 C105 . 117.3(3) ?
C103 C104 C106 . 123.2(3) ?
C105 C104 C106 . 119.5(3) ?
N2 C105 C104 . 122.3(3) ?
N2 C105 C109 . 118.6(2) ?
C104 C105 C109 . 119.1(3) ?
C107 C106 C104 . 121.2(3) ?
C107 C106 H106 . 119.4 ?
C104 C106 H106 . 119.4 ?
C106 C107 C108 . 121.5(3) ?
C106 C107 H107 . 119.3 ?
C108 C107 H107 . 119.3 ?
C110 C108 C109 . 117.7(3) ?
C110 C108 C107 . 123.1(3) ?
C109 C108 C107 . 119.2(3) ?
N1 C109 C108 . 121.9(3) ?
N1 C109 C105 . 118.6(2) ?
C108 C109 C105 . 119.5(3) ?
C111 C110 C108 . 119.9(3) ?
C111 C110 H110 . 120.0 ?
C108 C110 H110 . 120.0 ?
C110 C111 C112 . 119.0(3) ?
C110 C111 H111 . 120.5 ?
C112 C111 H111 . 120.5 ?
N1 C112 C111 . 122.8(3) ?
N1 C112 H112 . 118.6 ?
C111 C112 H112 . 118.6 ?
N3 C201 C202 . 122.7(3) ?
N3 C201 H201 . 118.7 ?
C202 C201 H201 . 118.7 ?
C203 C202 C201 . 118.9(3) ?
C203 C202 H202 . 120.6 ?
C201 C202 H202 . 120.6 ?
C202 C203 C204 . 119.9(3) ?
C202 C203 H203 . 120.1 ?
C204 C203 H203 . 120.1 ?
C203 C204 C205 . 117.8(3) ?
C203 C204 C206 . 122.7(3) ?
C205 C204 C206 . 119.5(3) ?
N3 C205 C204 . 121.8(3) ?
N3 C205 C209 . 118.5(2) ?
C204 C205 C209 . 119.7(3) ?
C207 C206 C204 . 120.9(3) ?
C207 C206 H206 . 119.6 ?
C204 C206 H206 . 119.6 ?
C206 C207 C208 . 121.2(3) ?
C206 C207 H207 . 119.4 ?
C208 C207 H207 . 119.4 ?
C210 C208 C209 . 117.7(3) ?
C210 C208 C207 . 122.9(3) ?
C209 C208 C207 . 119.4(3) ?
N4 C209 C208 . 122.2(3) ?
N4 C209 C205 . 118.5(2) ?
C208 C209 C205 . 119.3(3) ?
C211 C210 C208 . 120.0(3) ?
C211 C210 H210 . 120.0 ?
C208 C210 H210 . 120.0 ?
C210 C211 C212 . 118.7(3) ?
C210 C211 H211 . 120.7 ?
C212 C211 H211 . 120.7 ?
N4 C212 C211 . 122.6(3) ?
N4 C212 H212 . 118.7 ?
C211 C212 H212 . 118.7 ?
C112 N1 C109 . 118.6(2) ?
C112 N1 Cd1 . 124.98(19) ?
C109 N1 Cd1 . 116.44(18) ?
C101 N2 C105 . 118.7(3) ?
C101 N2 Cd1 . 125.9(2) ?
C105 N2 Cd1 . 115.33(18) ?
C201 N3 C205 . 119.0(3) ?
C201 N3 Cd1 . 124.7(2) ?
C205 N3 Cd1 . 115.92(18) ?
C212 N4 C209 . 118.7(3) ?
C212 N4 Cd1 . 125.8(2) ?
C209 N4 Cd1 . 114.88(18) ?
Cd1 OW1 H11 . 121(3) ?
Cd1 OW1 H12 . 118(3) ?
H11 OW1 H12 . 108(4) ?
Cd1 OW2 H21 . 122(3) ?
Cd1 OW2 H22 . 123(3) ?
H21 OW2 H22 . 115(4) ?
H32 OW3 H31 . 100(4) ?
H41 OW4 H42 . 113(4) ?
H51 OW5 H52 . 105(4) ?
H61 OW6 H62 . 116(4) ?

loop_
_geom_bond_atom_site_label_1
_geom_bond_atom_site_label_2
_geom_bond_site_symmetry_2
_geom_bond_distance
_geom_bond_publ_flag
Cd1 Ow1 . 2.252(2) yes
Cd1 Ow2 . 2.259(2) yes
Cd1 N1 . 2.340(2) yes
Cd1 N2 . 2.383(2) yes
Cd1 N3 . 2.338(2) yes
Cd1 N4 . 2.365(2) yes
C1 C1 2_666 1.317(6) ?
C1 C2 . 1.499(4) ?
C1 H1 . 0.9300 ?
C2 O1 . 1.248(4) ?
C2 O2 . 1.267(3) ?
C3 O4 . 1.252(3) ?
C3 O3 . 1.256(3) ?
C3 C4 . 1.503(4) ?
C4 C4 2_657 1.327(5) ?
C4 H4 . 0.9300 ?
C101 N2 . 1.332(4) ?
C101 C102 . 1.408(4) ?
C101 H101 . 0.9300 ?
C102 C103 . 1.361(5) ?
C102 H102 . 0.9300 ?
C103 C104 . 1.404(5) ?
C103 H103 . 0.9300 ?
C104 C105 . 1.414(4) ?
C104 C106 . 1.433(5) ?
C105 N2 . 1.349(4) ?
C105 C109 . 1.444(4) ?
C106 C107 . 1.339(5) ?
C106 H106 . 0.9300 ?
C107 C108 . 1.432(4) ?
C107 H107 . 0.9300 ?
C108 C110 . 1.394(5) ?
C108 C109 . 1.414(4) ?
C109 N1 . 1.360(3) ?
C110 C111 . 1.366(5) ?
C110 H110 . 0.9300 ?
C111 C112 . 1.401(4) ?
C111 H111 . 0.9300 ?
C112 N1 . 1.324(4) ?
C112 H112 . 0.9300 ?
C201 N3 . 1.328(4) ?
C201 C202 . 1.401(4) ?
C201 H201 . 0.9300 ?
C202 C203 . 1.365(5) ?
C202 H202 . 0.9300 ?
C203 C204 . 1.404(5) ?
C203 H203 . 0.9300 ?
C204 C205 . 1.407(4) ?
C204 C206 . 1.434(5) ?
C205 N3 . 1.355(4) ?
C205 C209 . 1.443(4) ?
C206 C207 . 1.349(6) ?
C206 H206 . 0.9300 ?
C207 C208 . 1.438(5) ?
C207 H207 . 0.9300 ?
C208 C210 . 1.394(5) ?
C208 C209 . 1.410(4) ?
C209 N4 . 1.356(4) ?
C210 C211 . 1.373(5) ?
C210 H210 . 0.9300 ?
C211 C212 . 1.407(5) ?
C211 H211 . 0.9300 ?
C212 N4 . 1.328(4) ?
C212 H212 . 0.9300 ?
OW1 H11 . 0.93(4) ?
OW1 H12 . 0.91(4) ?
OW2 H21 . 0.92(4) ?
OW2 H22 . 0.92(4) ?
OW3 H32 . 0.90(4) ?
OW3 H31 . 0.92(4) ?
OW4 H41 . 0.90(4) ?
OW4 H42 . 0.90(4) ?
OW5 H51 . 0.90(4) ?
OW5 H52 . 0.91(4) ?
OW6 H61 . 0.90(4) ?
OW6 H62 . 0.90(4) ?

loop_
_geom_hbond_atom_site_label_D
_geom_hbond_atom_site_label_H
_geom_hbond_atom_site_label_A
_geom_hbond_site_symmetry_A
_geom_hbond_distance_DH
_geom_hbond_distance_HA
_geom_hbond_distance_DA
_geom_hbond_angle_DHA
OW2 H21 O4 . 0.92(4) 1.80(2) 2.718(3) 178(4)
OW2 H22 OW4 1_445 0.92(4) 1.77(2) 2.680(3) 171(4)
OW1 H12 O2 . 0.91(4) 1.71(2) 2.618(3) 176(5)
OW1 H11 O3 . 0.93(4) 1.78(2) 2.700(3) 171(4)
OW3 H31 O3 1_565 0.92(4) 1.89(2) 2.800(3) 174(4)
OW3 H32 OW6 1_565 0.90(4) 1.95(2) 2.832(4) 168(4)
OW4 H42 O4 2_667 0.90(4) 1.85(2) 2.746(3) 170(4)
OW4 H41 OW5 . 0.90(4) 1.83(2) 2.721(4) 171(4)
OW5 H51 OW3 . 0.91(4) 1.96(2) 2.835(4) 162(4)
OW5 H52 O1 . 0.91(4) 1.89(2) 2.762(4) 162(4)
OW6 H61 O2 . 0.90(4) 1.93(2) 2.816(3) 172(4)
OW6 H62 OW3 2_666 0.90(4) 2.03(2) 2.913(4) 173(4)
